data_4310504
loop_
_publ_author_name
'Yan-Dan Chen'
'Yong-Hai Qin'
'Li-Yi Zhang'
'Lin-Xi Shi'
'Zhong-Ning Chen'

_publ_contact_author
;
Zhong-Ning Chen
Fujian Institute of Research on the Structure of Matter, 
Chinese Academy of Sciences, Fuzhou, Fujian 350002, China.
;
_publ_contact_author_email '  czn@ms.fjirsm.ac.cn '
_publ_section_title
;
 Luminescent Heterotrinuclear Complexes with Pt(diimine)(dithiolate) and
 Metal Diphosphine as Components
;
_journal_name_full 'Inorganic Chemistry'
_journal_page_first 1197
_journal_page_last 1205
_journal_paper_doi 10.1021/ic034848a
_journal_volume 43
_journal_year 2004
_chemical_formula_sum 'C88 H83 Cl8 Cu2 N4 O10 P4 Pt S2'
_chemical_formula_weight 2150.35
_chemical_name_systematic
;
 ?
;
_space_group_IT_number 2
_symmetry_cell_setting triclinic
_symmetry_space_group_name_Hall '-P 1'
_symmetry_space_group_name_H-M 'P -1'
_atom_sites_solution_hydrogens geom
_atom_sites_solution_primary direct
_atom_sites_solution_secondary difmap
_audit_creation_method SHELXL-97
_cell_angle_alpha 96.380(2)
_cell_angle_beta 103.0880(10)
_cell_angle_gamma 106.4830(10)
_cell_formula_units_Z 2
_cell_length_a 13.0050(6)
_cell_length_b 13.8309(7)
_cell_length_c 28.5804(15)
_cell_measurement_reflns_used 5534
_cell_measurement_temperature 293(2)
_cell_measurement_theta_max 25.00
_cell_measurement_theta_min .74
_cell_volume 4716.1(4)
_computing_cell_refinement 'Siemens SMART & SAINT'
_computing_data_collection 'Siemens SMART'
_computing_data_reduction 'Siemens XPREP'
_computing_molecular_graphics 'Bruker SHELXTL'
_computing_publication_material 'Bruker SHELXTL'
_computing_structure_refinement 'Siemens SHELXTL'
_computing_structure_solution 'Siemens SHELXTL'
_diffrn_ambient_temperature 293(2)
_diffrn_measured_fraction_theta_full 0.992
_diffrn_measured_fraction_theta_max 0.992
_diffrn_measurement_device_type 'Siemens SMART CCD'
_diffrn_measurement_method 'phi and omega scans'
_diffrn_radiation_monochromator graphite
_diffrn_radiation_source 'fine-focus sealed tube'
_diffrn_radiation_type MoK\a
_diffrn_radiation_wavelength 0.71073
_diffrn_reflns_av_R_equivalents 0.0448
_diffrn_reflns_av_sigmaI/netI 0.0658
_diffrn_reflns_limit_h_max 15
_diffrn_reflns_limit_h_min -14
_diffrn_reflns_limit_k_max 16
_diffrn_reflns_limit_k_min -13
_diffrn_reflns_limit_l_max 25
_diffrn_reflns_limit_l_min -33
_diffrn_reflns_number 24683
_diffrn_reflns_theta_full 25.00
_diffrn_reflns_theta_max 25.00
_diffrn_reflns_theta_min 0.74
_diffrn_standards_decay_% 0
_diffrn_standards_interval_count 0
_diffrn_standards_interval_time .
_diffrn_standards_number 0
_exptl_absorpt_coefficient_mu 2.322
_exptl_absorpt_correction_T_max 1.0000
_exptl_absorpt_correction_T_min .5269
_exptl_absorpt_correction_type empirical
_exptl_absorpt_process_details 'SADABS (Sheldrick, 1996)'
_exptl_crystal_colour 'orange yellow'
_exptl_crystal_density_diffrn 1.514
_exptl_crystal_density_method 'not measured'
_exptl_crystal_description cuboid
_exptl_crystal_F_000 2166
_exptl_crystal_size_max .76
_exptl_crystal_size_mid .70
_exptl_crystal_size_min .66
_refine_diff_density_max 1.402
_refine_diff_density_min -1.629
_refine_diff_density_rms 0.179
_refine_ls_extinction_method none
_refine_ls_goodness_of_fit_ref 1.165
_refine_ls_hydrogen_treatment mixed
_refine_ls_matrix_type full
_refine_ls_number_parameters 1035
_refine_ls_number_reflns 16490
_refine_ls_number_restraints 27
_refine_ls_restrained_S_all 1.754
_refine_ls_R_factor_all 0.1096
_refine_ls_R_factor_gt 0.0761
_refine_ls_shift/su_max 0.003
_refine_ls_shift/su_mean 0.000
_refine_ls_structure_factor_coef Fsqd
_refine_ls_weighting_details 'calc w=1/[\s^2^(Fo^2^)+(0.0669P)^2^+56.7295P] where P=(Fo^2^+2Fc^2^)/3'
_refine_ls_weighting_scheme calc
_refine_ls_wR_factor_gt 0.1775
_refine_ls_wR_factor_ref 0.2134
_reflns_number_gt 12855
_reflns_number_total 16490
_reflns_threshold_expression >2sigma(I)
_cod_data_source_file ic034848asi20031125_072525_3.cif
_cod_data_source_block 3_(Compound4)
_cod_database_code 4310504

loop_
_symmetry_equiv_pos_as_xyz
'x, y, z'
'-x, -y, -z'

loop_
_atom_site_label
_atom_site_type_symbol
_atom_site_fract_x
_atom_site_fract_y
_atom_site_fract_z
_atom_site_U_iso_or_equiv
_atom_site_adp_type
_atom_site_occupancy
_atom_site_symmetry_multiplicity
_atom_site_calc_flag
_atom_site_refinement_flags
_atom_site_disorder_assembly
_atom_site_disorder_group
Pt Pt 1.35632(5) 0.47888(5) 0.23733(2) 0.0317(2) Uani 1 1 d . . .
Cu1 Cu 1.28035(17) 0.47548(16) 0.35648(8) 0.0441(5) Uani 1 1 d . . .
Cu2 Cu 1.25231(17) 0.28837(15) 0.13123(8) 0.0424(5) Uani 1 1 d . . .
Cl1 Cl -0.8132(5) -0.6510(5) -0.1122(2) 0.0693(14) Uani 1 1 d D . .
Cl2 Cl -0.6679(6) -1.0487(5) -0.3638(3) 0.0843(18) Uani 1 1 d D . .
Cl3 Cl 0.2734(18) -0.0931(17) 0.1419(7) 0.276(9) Uiso 1 1 d D . .
Cl4 Cl 0.386(3) -0.070(2) 0.0636(10) 0.410(17) Uiso 1 1 d D . .
Cl5 Cl -0.2897(17) -0.0771(17) -0.3853(6) 0.307(12) Uani 1 1 d D . .
Cl6 Cl -0.3709(12) -0.1066(12) -0.2983(5) 0.214(7) Uani 1 1 d D . .
Cl7 Cl 0.008(5) -0.704(3) -0.394(2) 0.41(3) Uiso 0.50 1 d PD . .
Cl8 Cl -0.104(5) -0.919(4) -0.445(3) 0.52(5) Uiso 0.50 1 d PD . .
Cl9 Cl -0.086(2) -0.548(2) -0.4858(11) 0.343(13) Uiso 1 1 d D . .
S1 S 1.3018(4) 0.3737(3) 0.29088(15) 0.0396(9) Uani 1 1 d . . .
S2 S 1.1855(3) 0.3918(3) 0.18159(15) 0.0370(9) Uani 1 1 d . . .
P1 P 1.3581(3) 0.6371(3) 0.35553(15) 0.0358(9) Uani 1 1 d . . .
P2 P 1.5131(3) 0.5724(3) 0.29890(14) 0.0319(8) Uani 1 1 d . . .
P3 P 1.4257(4) 0.3583(3) 0.12899(15) 0.0362(9) Uani 1 1 d . . .
P4 P 1.4047(3) 0.5611(3) 0.17684(15) 0.0318(9) Uani 1 1 d . . .
O1 O -0.771(3) -0.7346(17) -0.1153(12) 0.180(12) Uani 1 1 d D . .
O01 O 0.774(2) 0.214(2) 0.0891(11) 0.169(11) Uani 1 1 d D . .
O02 O -0.226(2) -1.167(2) -0.5794(8) 0.147(9) Uani 1 1 d . . .
O2 O -0.9227(11) -0.698(2) -0.1418(10) 0.178(13) Uani 1 1 d D . .
O3 O -0.737(2) -0.5799(18) -0.1297(10) 0.189(15) Uani 1 1 d D . .
O4 O -0.811(2) -0.6132(18) -0.0640(5) 0.142(9) Uani 1 1 d D . .
O5 O -0.760(2) -1.013(3) -0.3701(17) 0.25(2) Uani 1 1 d D . .
O6 O -0.5714(19) -0.966(2) -0.3582(11) 0.208(17) Uani 1 1 d D . .
O7 O -0.693(2) -1.1298(14) -0.4033(7) 0.143(9) Uani 1 1 d D . .
O8 O -0.664(3) -1.0911(18) -0.3211(6) 0.170(12) Uani 1 1 d D . .
N1 N 1.1163(12) 0.4185(11) 0.3597(6) 0.050(4) Uani 1 1 d . . .
N2 N 1.3037(12) 0.4028(11) 0.4156(5) 0.044(3) Uani 1 1 d . . .
N3 N 1.1278(12) 0.2279(11) 0.0649(6) 0.049(4) Uani 1 1 d . . .
N4 N 1.1694(12) 0.1455(10) 0.1450(6) 0.047(4) Uani 1 1 d . . .
C01 C 0.667(4) 0.147(4) 0.062(2) 0.28(4) Uiso 1 1 d D . .
H01A H 0.6643 0.1143 0.0297 0.331 Uiso 1 1 calc R . .
H01B H 0.6078 0.1771 0.0608 0.331 Uiso 1 1 calc R . .
C02 C 0.679(5) 0.082(3) 0.101(3) 0.30(4) Uiso 1 1 d D . .
H02A H 0.6078 0.0351 0.0996 0.452 Uiso 1 1 calc R . .
H02B H 0.7100 0.1256 0.1329 0.452 Uiso 1 1 calc R . .
H02C H 0.7284 0.0438 0.0959 0.452 Uiso 1 1 calc R . .
C03 C 0.795(3) 0.293(3) 0.0642(14) 0.20(3) Uani 1 1 d D . .
H03A H 0.7397 0.3271 0.0647 0.237 Uiso 1 1 calc R . .
H03B H 0.7857 0.2641 0.0304 0.237 Uiso 1 1 calc R . .
C04 C 0.910(3) 0.372(2) 0.0842(12) 0.127(13) Uani 1 1 d D . .
H04A H 0.9177 0.4249 0.0652 0.190 Uiso 1 1 calc R . .
H04B H 0.9657 0.3390 0.0824 0.190 Uiso 1 1 calc R . .
H04C H 0.9203 0.4008 0.1177 0.190 Uiso 1 1 calc R . .
C05 C 0.342(4) -0.148(2) 0.1048(14) 0.18(2) Uani 1 1 d D . .
H05A H 0.4063 -0.1586 0.1256 0.217 Uiso 1 1 calc R . .
H05B H 0.2920 -0.2141 0.0865 0.217 Uiso 1 1 calc R . .
C06 C -0.397(2) -0.144(3) -0.3619(7) 0.19(2) Uiso 1 1 d D . .
H06A H -0.4079 -0.2173 -0.3694 0.233 Uiso 1 1 calc R . .
H06B H -0.4662 -0.1337 -0.3782 0.233 Uiso 1 1 calc R . .
C07 C 0.023(3) -0.822(3) -0.4160(19) 0.091(16) Uani 0.50 1 d PD . .
H07A H 0.0683 -0.8117 -0.4389 0.109 Uiso 0.50 1 calc PR . .
H07B H 0.0630 -0.8456 -0.3888 0.109 Uiso 0.50 1 calc PR . .
C08 C 0.058(3) -0.531(8) -0.471(3) 0.22(5) Uiso 0.50 1 d PD . .
H08A H 0.0737 -0.5948 -0.4767 0.263 Uiso 0.50 1 calc PR . .
H08B H 0.0955 -0.4957 -0.4371 0.263 Uiso 0.50 1 calc PR . .
C1 C 1.4860(12) 0.6723(10) 0.3376(5) 0.029(3) Uani 1 1 d . . .
H1A H 1.5362 0.7385 0.3475 0.035 Uiso 1 1 calc R . .
C2 C 1.4878(12) 0.5009(11) 0.1472(6) 0.038(4) Uani 1 1 d . . .
H2A H 1.5615 0.5175 0.1694 0.046 Uiso 1 1 calc R . .
H2B H 1.4962 0.5297 0.1184 0.046 Uiso 1 1 calc R . .
C11 C 1.3911(15) 0.7255(13) 0.4134(6) 0.044(4) Uani 1 1 d . . .
C12 C 1.4827(16) 0.8126(14) 0.4308(7) 0.053(5) Uani 1 1 d . . .
H12A H 1.5330 0.8311 0.4123 0.064 Uiso 1 1 calc R . .
C13 C 1.500(2) 0.8726(17) 0.4759(8) 0.074(6) Uani 1 1 d . . .
H13A H 1.5616 0.9312 0.4875 0.089 Uiso 1 1 calc R . .
C14 C 1.427(3) 0.8465(19) 0.5031(8) 0.079(7) Uani 1 1 d . . .
H14A H 1.4386 0.8867 0.5334 0.094 Uiso 1 1 calc R . .
C15 C 1.337(2) 0.7625(19) 0.4861(8) 0.077(7) Uani 1 1 d . . .
H15A H 1.2862 0.7465 0.5047 0.092 Uiso 1 1 calc R . .
C16 C 1.3169(18) 0.6996(17) 0.4425(7) 0.058(5) Uani 1 1 d . . .
H16A H 1.2553 0.6404 0.4322 0.070 Uiso 1 1 calc R . .
C21 C 1.2678(14) 0.6870(14) 0.3126(6) 0.043(4) Uani 1 1 d . . .
C22 C 1.2861(18) 0.7923(15) 0.3151(8) 0.065(6) Uani 1 1 d . . .
H22A H 1.3447 0.8398 0.3392 0.078 Uiso 1 1 calc R . .
C23 C 1.216(2) 0.8245(19) 0.2814(10) 0.092(9) Uani 1 1 d . . .
H23A H 1.2276 0.8945 0.2833 0.110 Uiso 1 1 calc R . .
C24 C 1.131(2) 0.758(2) 0.2453(10) 0.081(7) Uani 1 1 d . . .
H24A H 1.0857 0.7817 0.2225 0.097 Uiso 1 1 calc R . .
C25 C 1.1109(16) 0.6540(19) 0.2426(7) 0.059(5) Uani 1 1 d . . .
H25A H 1.0510 0.6074 0.2188 0.071 Uiso 1 1 calc R . .
C26 C 1.1814(15) 0.6199(16) 0.2759(7) 0.050(4) Uani 1 1 d . . .
H26A H 1.1698 0.5498 0.2733 0.061 Uiso 1 1 calc R . .
C31 C 1.5658(13) 0.4976(12) 0.3411(6) 0.039(4) Uani 1 1 d . . .
C32 C 1.6200(16) 0.5380(16) 0.3896(7) 0.056(5) Uani 1 1 d . . .
H32A H 1.6235 0.6042 0.4022 0.067 Uiso 1 1 calc R . .
C33 C 1.6696(19) 0.484(2) 0.4205(8) 0.073(6) Uani 1 1 d . . .
H33A H 1.7041 0.5120 0.4534 0.088 Uiso 1 1 calc R . .
C34 C 1.666(2) 0.388(2) 0.4009(10) 0.076(7) Uani 1 1 d . . .
H34A H 1.6988 0.3501 0.4211 0.091 Uiso 1 1 calc R . .
C35 C 1.6164(19) 0.3452(17) 0.3524(10) 0.074(6) Uani 1 1 d . . .
H35A H 1.6172 0.2809 0.3393 0.088 Uiso 1 1 calc R . .
C36 C 1.5647(16) 0.4014(15) 0.3236(8) 0.056(5) Uani 1 1 d . . .
H36A H 1.5278 0.3723 0.2910 0.068 Uiso 1 1 calc R . .
C41 C 1.6419(13) 0.6387(13) 0.2849(6) 0.043(4) Uani 1 1 d . . .
C42 C 1.6912(15) 0.7430(16) 0.2966(7) 0.056(5) Uani 1 1 d . . .
H42A H 1.6588 0.7836 0.3126 0.068 Uiso 1 1 calc R . .
C43 C 1.7897(18) 0.789(2) 0.2847(9) 0.077(7) Uani 1 1 d . . .
H43A H 1.8226 0.8598 0.2923 0.092 Uiso 1 1 calc R . .
C44 C 1.8379(19) 0.728(2) 0.2614(11) 0.097(9) Uani 1 1 d . . .
H44A H 1.9043 0.7584 0.2539 0.117 Uiso 1 1 calc R . .
C45 C 1.7896(17) 0.625(2) 0.2492(9) 0.077(7) Uani 1 1 d . . .
H45A H 1.8226 0.5845 0.2333 0.093 Uiso 1 1 calc R . .
C46 C 1.6914(16) 0.5789(17) 0.2606(7) 0.056(5) Uani 1 1 d . . .
H46A H 1.6580 0.5080 0.2521 0.067 Uiso 1 1 calc R . .
C51 C 1.4496(14) 0.3338(13) 0.0693(6) 0.043(4) Uani 1 1 d . . .
C52 C 1.391(2) 0.241(2) 0.0405(9) 0.097(10) Uani 1 1 d . . .
H52A H 1.3392 0.1939 0.0517 0.116 Uiso 1 1 calc R . .
C53 C 1.405(3) 0.214(3) -0.0052(13) 0.114(10) Uiso 1 1 d . . .
H53A H 1.3675 0.1479 -0.0233 0.137 Uiso 1 1 calc R . .
C54 C 1.474(2) 0.284(3) -0.0234(9) 0.096(9) Uani 1 1 d . . .
H54A H 1.4774 0.2696 -0.0554 0.115 Uiso 1 1 calc R . .
C55 C 1.537(3) 0.376(2) 0.0055(10) 0.097(10) Uani 1 1 d . . .
H55A H 1.5894 0.4218 -0.0056 0.117 Uiso 1 1 calc R . .
C56 C 1.524(2) 0.4011(16) 0.0510(9) 0.074(7) Uani 1 1 d . . .
H56A H 1.5658 0.4653 0.0700 0.089 Uiso 1 1 calc R . .
C61 C 1.5296(15) 0.3158(12) 0.1682(6) 0.044(4) Uani 1 1 d . . .
C62 C 1.6407(17) 0.3486(18) 0.1716(8) 0.065(6) Uani 1 1 d . . .
H62A H 1.6668 0.3977 0.1537 0.079 Uiso 1 1 calc R . .
C63 C 1.7159(19) 0.312(2) 0.2004(10) 0.078(7) Uani 1 1 d . . .
H63A H 1.7914 0.3367 0.2025 0.094 Uiso 1 1 calc R . .
C64 C 1.675(2) 0.237(2) 0.2264(9) 0.081(7) Uani 1 1 d . . .
H64A H 1.7244 0.2112 0.2458 0.097 Uiso 1 1 calc R . .
C65 C 1.568(2) 0.2028(18) 0.2240(9) 0.077(7) Uani 1 1 d . . .
H65A H 1.5422 0.1543 0.2424 0.092 Uiso 1 1 calc R . .
C66 C 1.4932(19) 0.2394(16) 0.1940(8) 0.068(6) Uani 1 1 d . . .
H66A H 1.4174 0.2123 0.1912 0.081 Uiso 1 1 calc R . .
C71 C 1.4846(13) 0.6977(12) 0.1931(6) 0.037(4) Uani 1 1 d . . .
C72 C 1.5749(15) 0.7401(14) 0.1750(7) 0.051(4) Uani 1 1 d . . .
H72A H 1.5993 0.6985 0.1552 0.061 Uiso 1 1 calc R . .
C73 C 1.6275(18) 0.8448(15) 0.1870(8) 0.066(6) Uani 1 1 d . . .
H73A H 1.6874 0.8739 0.1749 0.079 Uiso 1 1 calc R . .
C74 C 1.593(2) 0.9054(15) 0.2161(9) 0.074(7) Uani 1 1 d . . .
H74A H 1.6297 0.9757 0.2241 0.088 Uiso 1 1 calc R . .
C75 C 1.5047(18) 0.8640(14) 0.2338(8) 0.062(5) Uani 1 1 d . . .
H75A H 1.4826 0.9064 0.2543 0.074 Uiso 1 1 calc R . .
C76 C 1.4488(15) 0.7621(13) 0.2220(6) 0.045(4) Uani 1 1 d . . .
H76A H 1.3867 0.7351 0.2331 0.053 Uiso 1 1 calc R . .
C81 C 1.2903(12) 0.5612(11) 0.1266(6) 0.033(3) Uani 1 1 d . . .
C82 C 1.2113(15) 0.6034(15) 0.1383(7) 0.053(5) Uani 1 1 d . . .
H82A H 1.2164 0.6255 0.1710 0.063 Uiso 1 1 calc R . .
C83 C 1.1255(17) 0.6128(16) 0.1022(8) 0.063(6) Uani 1 1 d . . .
H83A H 1.0728 0.6399 0.1104 0.076 Uiso 1 1 calc R . .
C84 C 1.1193(18) 0.5819(17) 0.0541(8) 0.066(6) Uani 1 1 d . . .
H84A H 1.0627 0.5890 0.0296 0.079 Uiso 1 1 calc R . .
C85 C 1.1961(18) 0.5404(16) 0.0417(7) 0.061(5) Uani 1 1 d . . .
H85A H 1.1909 0.5190 0.0090 0.073 Uiso 1 1 calc R . .
C86 C 1.2805(15) 0.5306(13) 0.0777(6) 0.044(4) Uani 1 1 d . . .
H86A H 1.3322 0.5026 0.0690 0.053 Uiso 1 1 calc R . .
C101 C 1.1624(14) 0.2963(12) 0.2602(7) 0.046(4) Uani 1 1 d . . .
C102 C 1.1132(15) 0.3054(12) 0.2136(6) 0.045(4) Uani 1 1 d . . .
C103 C 1.0048(15) 0.2425(14) 0.1914(8) 0.056(5) Uani 1 1 d . . .
H10A H 0.9701 0.2482 0.1601 0.067 Uiso 1 1 calc R . .
C104 C 0.9468(17) 0.1717(15) 0.2143(9) 0.065(6) Uani 1 1 d . . .
H10B H 0.8740 0.1307 0.1986 0.078 Uiso 1 1 calc R . .
C105 C 0.9970(19) 0.1623(15) 0.2603(9) 0.067(6) Uani 1 1 d . . .
C106 C 1.1039(17) 0.2243(14) 0.2838(7) 0.058(5) Uani 1 1 d . . .
H10C H 1.1375 0.2185 0.3153 0.070 Uiso 1 1 calc R . .
C107 C 0.935(3) 0.084(3) 0.2851(14) 0.140(13) Uiso 1 1 d . . .
H10D H 0.8628 0.0470 0.2637 0.210 Uiso 1 1 calc R . .
H10E H 0.9280 0.1181 0.3147 0.210 Uiso 1 1 calc R . .
H10F H 0.9759 0.0371 0.2927 0.210 Uiso 1 1 calc R . .
C111 C 1.0228(17) 0.4268(15) 0.3323(8) 0.063(6) Uani 1 1 d . . .
H11A H 1.0285 0.4707 0.3100 0.076 Uiso 1 1 calc R . .
C112 C 0.9165(18) 0.373(2) 0.3352(10) 0.080(7) Uani 1 1 d . . .
H11B H 0.8537 0.3816 0.3152 0.096 Uiso 1 1 calc R . .
C113 C 0.9059(16) 0.3082(19) 0.3677(10) 0.077(7) Uani 1 1 d . . .
H11C H 0.8358 0.2706 0.3696 0.092 Uiso 1 1 calc R . .
C114 C 1.0004(17) 0.2992(15) 0.3975(8) 0.062(5) Uani 1 1 d . . .
C115 C 0.999(2) 0.237(2) 0.4342(11) 0.089(8) Uani 1 1 d . . .
H11D H 0.9306 0.1994 0.4381 0.107 Uiso 1 1 calc R . .
C116 C 1.095(2) 0.231(2) 0.4637(11) 0.094(9) Uani 1 1 d . . .
H11E H 1.0903 0.1903 0.4874 0.112 Uiso 1 1 calc R . .
C117 C 1.202(2) 0.2863(15) 0.4593(8) 0.064(6) Uani 1 1 d . . .
C118 C 1.303(2) 0.2836(18) 0.4876(9) 0.075(7) Uani 1 1 d . . .
H11F H 1.3035 0.2449 0.5122 0.090 Uiso 1 1 calc R . .
C119 C 1.3998(19) 0.3370(17) 0.4796(8) 0.065(6) Uani 1 1 d . . .
H11G H 1.4673 0.3339 0.4979 0.078 Uiso 1 1 calc R . .
C120 C 1.3966(17) 0.3966(15) 0.4433(7) 0.055(5) Uani 1 1 d . . .
H12B H 1.4638 0.4341 0.4385 0.066 Uiso 1 1 calc R . .
C121 C 1.2069(15) 0.3492(13) 0.4230(7) 0.049(4) Uani 1 1 d . . .
C122 C 1.1056(15) 0.3569(13) 0.3929(7) 0.047(4) Uani 1 1 d . . .
C131 C 1.1116(18) 0.2661(16) 0.0238(7) 0.060(5) Uani 1 1 d . . .
H13B H 1.1646 0.3253 0.0213 0.072 Uiso 1 1 calc R . .
C132 C 1.019(2) 0.2204(17) -0.0147(8) 0.067(6) Uani 1 1 d . . .
H13C H 1.0117 0.2480 -0.0430 0.081 Uiso 1 1 calc R . .
C133 C 0.9372(19) 0.1345(19) -0.0124(8) 0.074(7) Uani 1 1 d . . .
H13D H 0.8723 0.1062 -0.0379 0.088 Uiso 1 1 calc R . .
C134 C 0.9543(16) 0.0914(16) 0.0291(8) 0.058(5) Uani 1 1 d . . .
C135 C 0.8789(18) -0.0014(18) 0.0342(10) 0.075(7) Uani 1 1 d . . .
H13E H 0.8138 -0.0340 0.0093 0.090 Uiso 1 1 calc R . .
C136 C 0.8994(17) -0.0427(16) 0.0741(10) 0.074(7) Uani 1 1 d . . .
H13F H 0.8483 -0.1038 0.0759 0.088 Uiso 1 1 calc R . .
C137 C 0.9962(17) 0.0031(14) 0.1136(8) 0.060(5) Uani 1 1 d . . .
C138 C 1.021(2) -0.0337(16) 0.1567(10) 0.076(7) Uani 1 1 d . . .
H13G H 0.9725 -0.0944 0.1606 0.091 Uiso 1 1 calc R . .
C139 C 1.115(2) 0.0189(18) 0.1933(9) 0.075(7) Uani 1 1 d . . .
H13H H 1.1293 -0.0044 0.2226 0.090 Uiso 1 1 calc R . .
C140 C 1.1887(18) 0.1078(15) 0.1862(8) 0.060(5) Uani 1 1 d . . .
H14B H 1.2536 0.1420 0.2110 0.072 Uiso 1 1 calc R . .
C141 C 1.0743(15) 0.0964(13) 0.1100(7) 0.045(4) Uani 1 1 d . . .
C142 C 1.0518(15) 0.1383(13) 0.0674(7) 0.047(4) Uani 1 1 d . . .

loop_
_atom_site_aniso_label
_atom_site_aniso_U_11
_atom_site_aniso_U_22
_atom_site_aniso_U_33
_atom_site_aniso_U_23
_atom_site_aniso_U_13
_atom_site_aniso_U_12
Pt 0.0312(3) 0.0300(3) 0.0338(3) 0.0104(2) 0.0098(2) 0.0073(2)
Cu1 0.0435(12) 0.0409(11) 0.0491(12) 0.0174(9) 0.0156(10) 0.0093(9)
Cu2 0.0408(11) 0.0363(11) 0.0484(12) 0.0133(9) 0.0120(9) 0.0076(9)
Cl1 0.062(3) 0.077(4) 0.064(3) 0.015(3) 0.026(3) 0.005(3)
Cl2 0.096(5) 0.057(3) 0.100(5) 0.018(3) 0.035(4) 0.017(3)
Cl5 0.26(2) 0.32(2) 0.26(2) -0.072(18) 0.130(18) -0.022(18)
Cl6 0.208(14) 0.191(13) 0.197(14) 0.085(11) 0.005(11) 0.014(11)
S1 0.045(2) 0.035(2) 0.036(2) 0.0152(17) 0.0115(18) 0.0046(18)
S2 0.033(2) 0.034(2) 0.039(2) 0.0080(17) 0.0049(17) 0.0040(16)
P1 0.039(2) 0.035(2) 0.037(2) 0.0131(17) 0.0135(18) 0.0130(18)
P2 0.032(2) 0.030(2) 0.032(2) 0.0090(16) 0.0072(16) 0.0064(16)
P3 0.038(2) 0.035(2) 0.039(2) 0.0100(18) 0.0120(18) 0.0156(18)
P4 0.029(2) 0.033(2) 0.037(2) 0.0138(17) 0.0120(17) 0.0096(16)
O1 0.20(3) 0.20(3) 0.22(3) 0.07(3) 0.12(3) 0.12(3)
O01 0.18(3) 0.20(3) 0.14(2) 0.05(2) 0.07(2) 0.06(2)
O02 0.21(3) 0.15(2) 0.087(15) 0.052(15) 0.038(16) 0.07(2)
O2 0.070(14) 0.22(3) 0.20(3) -0.04(2) -0.004(16) 0.040(17)
O3 0.26(3) 0.12(2) 0.14(2) 0.014(16) 0.10(2) -0.05(2)
O4 0.19(2) 0.15(2) 0.090(15) 0.024(14) 0.072(16) 0.034(18)
O5 0.24(4) 0.20(4) 0.37(6) 0.06(4) 0.09(4) 0.16(3)
O6 0.19(3) 0.17(3) 0.17(3) 0.08(2) 0.01(2) -0.09(2)
O7 0.17(2) 0.127(19) 0.122(18) -0.014(15) 0.076(17) 0.026(17)
O8 0.29(4) 0.108(18) 0.094(17) 0.044(14) 0.05(2) 0.03(2)
N1 0.045(9) 0.049(9) 0.060(10) 0.020(8) 0.016(7) 0.016(7)
N2 0.045(8) 0.048(8) 0.044(8) 0.024(7) 0.015(7) 0.014(7)
N3 0.051(9) 0.043(8) 0.052(9) 0.004(7) 0.013(7) 0.014(7)
N4 0.043(8) 0.035(8) 0.064(10) 0.014(7) 0.018(7) 0.011(7)
C03 0.24(6) 0.31(8) 0.13(4) 0.13(5) 0.07(4) 0.18(6)
C04 0.10(2) 0.17(4) 0.11(2) 0.09(3) 0.01(2) 0.04(2)
C05 0.17(4) 0.22(5) 0.25(5) 0.15(4) 0.11(4) 0.12(4)
C07 0.08(3) 0.08(3) 0.08(3) 0.01(3) 0.01(3) -0.01(3)
C1 0.033(8) 0.018(7) 0.034(8) -0.002(6) -0.006(6) 0.016(6)
C2 0.025(8) 0.030(8) 0.057(10) 0.005(7) 0.013(7) 0.004(6)
C11 0.055(11) 0.042(9) 0.041(9) 0.016(8) 0.014(8) 0.021(8)
C12 0.052(11) 0.043(10) 0.062(12) 0.011(9) 0.018(9) 0.008(9)
C13 0.093(17) 0.051(12) 0.067(15) -0.009(11) 0.012(13) 0.020(12)
C14 0.13(2) 0.072(16) 0.044(12) 0.005(11) 0.029(14) 0.051(16)
C15 0.12(2) 0.079(16) 0.061(14) 0.024(12) 0.054(15) 0.047(16)
C16 0.073(14) 0.070(13) 0.044(11) 0.014(10) 0.030(10) 0.030(11)
C21 0.041(9) 0.057(11) 0.040(9) 0.020(8) 0.013(8) 0.022(8)
C22 0.068(14) 0.045(11) 0.079(15) 0.018(10) 0.002(11) 0.025(10)
C23 0.11(2) 0.060(15) 0.10(2) 0.030(14) -0.002(17) 0.052(15)
C24 0.074(16) 0.095(19) 0.085(18) 0.036(15) 0.003(13) 0.052(15)
C25 0.041(10) 0.099(17) 0.044(11) 0.017(11) 0.015(8) 0.027(11)
C26 0.043(10) 0.062(12) 0.048(11) 0.013(9) 0.015(8) 0.015(9)
C31 0.037(9) 0.034(9) 0.045(10) 0.012(7) 0.008(7) 0.011(7)
C32 0.059(12) 0.057(12) 0.053(12) 0.017(9) 0.004(9) 0.026(10)
C33 0.071(15) 0.107(19) 0.057(13) 0.026(13) 0.017(11) 0.049(14)
C34 0.073(15) 0.087(17) 0.100(19) 0.061(15) 0.037(14) 0.050(14)
C35 0.075(15) 0.060(14) 0.097(19) 0.021(13) 0.016(14) 0.042(12)
C36 0.057(12) 0.052(11) 0.060(12) 0.017(9) 0.004(9) 0.025(9)
C41 0.034(9) 0.048(10) 0.042(9) 0.013(8) 0.009(7) 0.004(8)
C42 0.041(10) 0.063(13) 0.063(13) 0.016(10) 0.016(9) 0.011(9)
C43 0.052(13) 0.081(16) 0.089(17) 0.026(13) 0.031(12) -0.005(12)
C44 0.045(13) 0.12(2) 0.12(2) 0.044(19) 0.042(15) 0.002(15)
C45 0.044(12) 0.11(2) 0.082(16) 0.020(14) 0.034(11) 0.020(13)
C46 0.051(11) 0.069(13) 0.044(11) 0.000(9) 0.011(9) 0.019(10)
C51 0.040(9) 0.050(10) 0.039(9) 0.006(8) 0.011(7) 0.018(8)
C52 0.071(16) 0.11(2) 0.069(16) -0.043(15) 0.035(13) -0.017(14)
C54 0.11(2) 0.15(3) 0.044(13) 0.008(16) 0.021(14) 0.07(2)
C55 0.16(3) 0.11(2) 0.09(2) 0.051(18) 0.09(2) 0.07(2)
C56 0.113(19) 0.048(12) 0.079(15) 0.020(11) 0.053(15) 0.028(12)
C61 0.055(11) 0.032(8) 0.047(10) 0.011(7) 0.007(8) 0.022(8)
C62 0.048(12) 0.090(16) 0.066(13) 0.026(12) 0.010(10) 0.035(11)
C63 0.050(13) 0.087(17) 0.095(18) 0.017(15) 0.011(12) 0.026(12)
C64 0.081(18) 0.087(18) 0.081(17) 0.018(14) -0.004(14) 0.056(15)
C65 0.085(18) 0.070(15) 0.090(17) 0.044(13) 0.021(14) 0.040(13)
C66 0.067(14) 0.061(13) 0.080(15) 0.032(12) 0.017(12) 0.025(11)
C71 0.038(9) 0.032(8) 0.037(9) 0.009(7) 0.010(7) 0.006(7)
C72 0.050(11) 0.041(10) 0.057(11) 0.009(8) 0.016(9) 0.008(8)
C73 0.069(14) 0.046(11) 0.078(15) 0.026(11) 0.030(12) -0.001(10)
C74 0.086(17) 0.025(9) 0.097(18) 0.002(10) 0.022(14) 0.002(10)
C75 0.072(14) 0.038(10) 0.074(14) 0.001(9) 0.017(11) 0.020(10)
C76 0.051(10) 0.048(10) 0.036(9) 0.016(8) 0.014(8) 0.014(8)
C81 0.028(8) 0.031(8) 0.039(9) 0.017(7) 0.008(6) 0.006(6)
C82 0.048(11) 0.062(12) 0.054(11) 0.016(9) 0.012(9) 0.026(9)
C83 0.057(12) 0.071(14) 0.078(15) 0.026(12) 0.012(11) 0.045(11)
C84 0.064(13) 0.069(14) 0.067(14) 0.023(11) -0.006(11) 0.039(11)
C85 0.078(14) 0.067(13) 0.040(10) 0.022(9) 0.005(10) 0.032(11)
C86 0.048(10) 0.046(10) 0.042(10) 0.013(8) 0.011(8) 0.022(8)
C101 0.045(10) 0.029(8) 0.062(12) 0.010(8) 0.030(9) -0.005(7)
C102 0.050(10) 0.033(9) 0.044(10) 0.007(7) 0.018(8) 0.000(8)
C103 0.042(10) 0.047(11) 0.066(13) 0.007(9) 0.008(9) 0.000(8)
C104 0.043(11) 0.047(11) 0.096(18) 0.008(11) 0.028(11) -0.005(9)
C105 0.068(14) 0.047(11) 0.082(16) 0.013(11) 0.038(13) -0.004(10)
C106 0.072(13) 0.042(10) 0.052(11) 0.011(9) 0.024(10) -0.002(9)
C111 0.053(12) 0.054(12) 0.085(15) 0.030(11) 0.012(11) 0.019(10)
C112 0.042(12) 0.091(18) 0.102(19) 0.024(15) 0.011(12) 0.019(12)
C113 0.030(10) 0.084(16) 0.12(2) 0.029(15) 0.027(12) 0.007(10)
C114 0.056(12) 0.049(11) 0.080(15) 0.024(10) 0.026(11) 0.005(9)
C115 0.087(19) 0.084(17) 0.11(2) 0.045(16) 0.062(17) 0.010(14)
C116 0.10(2) 0.10(2) 0.10(2) 0.062(17) 0.052(17) 0.018(16)
C117 0.082(15) 0.046(11) 0.072(14) 0.028(10) 0.030(12) 0.017(11)
C118 0.099(19) 0.068(14) 0.068(15) 0.034(12) 0.027(14) 0.030(13)
C119 0.070(14) 0.076(14) 0.058(13) 0.035(11) 0.019(11) 0.026(12)
C120 0.051(11) 0.063(12) 0.047(11) 0.016(9) 0.011(9) 0.013(9)
C121 0.053(11) 0.036(9) 0.056(11) 0.003(8) 0.015(9) 0.014(8)
C122 0.051(11) 0.035(9) 0.053(11) 0.008(8) 0.021(9) 0.005(8)
C131 0.078(14) 0.058(12) 0.047(11) 0.018(9) 0.024(10) 0.017(11)
C132 0.083(16) 0.063(14) 0.053(12) 0.013(10) 0.003(11) 0.031(12)
C133 0.060(14) 0.079(16) 0.065(14) -0.012(12) -0.011(11) 0.027(12)
C134 0.044(11) 0.058(12) 0.064(13) -0.006(10) 0.006(9) 0.018(9)
C135 0.053(13) 0.067(15) 0.081(17) -0.008(13) 0.004(12) 0.003(11)
C136 0.046(12) 0.047(12) 0.11(2) -0.010(12) 0.030(13) -0.014(10)
C137 0.057(12) 0.039(10) 0.086(15) 0.010(10) 0.029(11) 0.010(9)
C138 0.090(18) 0.045(12) 0.11(2) 0.034(13) 0.046(16) 0.018(12)
C139 0.086(17) 0.069(15) 0.084(17) 0.049(13) 0.023(14) 0.035(13)
C140 0.067(13) 0.048(11) 0.069(13) 0.030(10) 0.020(11) 0.016(10)
C141 0.048(10) 0.035(9) 0.058(11) 0.014(8) 0.027(9) 0.010(8)
C142 0.046(10) 0.036(9) 0.060(11) 0.000(8) 0.020(9) 0.012(8)

loop_
_atom_type_symbol
_atom_type_description
_atom_type_scat_dispersion_real
_atom_type_scat_dispersion_imag
_atom_type_scat_source
C C 0.0033 0.0016 'International Tables Vol C Tables 4.2.6.8 and 6.1.1.4'
H H 0.0000 0.0000 'International Tables Vol C Tables 4.2.6.8 and 6.1.1.4'
N N 0.0061 0.0033 'International Tables Vol C Tables 4.2.6.8 and 6.1.1.4'
O O 0.0106 0.0060 'International Tables Vol C Tables 4.2.6.8 and 6.1.1.4'
P P 0.1023 0.0942 'International Tables Vol C Tables 4.2.6.8 and 6.1.1.4'
S S 0.1246 0.1234 'International Tables Vol C Tables 4.2.6.8 and 6.1.1.4'
Cl Cl 0.1484 0.1585 'International Tables Vol C Tables 4.2.6.8 and 6.1.1.4'
Cu Cu 0.3201 1.2651 'International Tables Vol C Tables 4.2.6.8 and 6.1.1.4'
Pt Pt -1.7033 8.3905 'International Tables Vol C Tables 4.2.6.8 and 6.1.1.4'

loop_
_geom_angle_atom_site_label_1
_geom_angle_atom_site_label_2
_geom_angle_atom_site_label_3
_geom_angle
_geom_angle_site_symmetry_1
_geom_angle_site_symmetry_3
_geom_angle_publ_flag
P4 Pt P2 96.61(14) . . ?
P4 Pt S1 171.72(15) . . ?
P2 Pt S1 88.85(14) . . ?
P4 Pt S2 87.31(14) . . ?
P2 Pt S2 172.61(15) . . ?
S1 Pt S2 87.96(14) . . ?
N2 Cu1 N1 80.3(6) . . ?
N2 Cu1 P1 126.7(4) . . ?
N1 Cu1 P1 121.9(4) . . ?
N2 Cu1 S1 106.8(4) . . ?
N1 Cu1 S1 108.1(5) . . ?
P1 Cu1 S1 109.44(16) . . ?
N4 Cu2 N3 79.7(6) . . ?
N4 Cu2 P3 131.9(4) . . ?
N3 Cu2 P3 118.6(4) . . ?
N4 Cu2 S2 97.9(4) . . ?
N3 Cu2 S2 107.1(4) . . ?
P3 Cu2 S2 115.16(16) . . ?
O2 Cl1 O3 119(2) . . ?
O2 Cl1 O4 111.5(17) . . ?
O3 Cl1 O4 111.6(15) . . ?
O2 Cl1 O1 100.5(19) . . ?
O3 Cl1 O1 100.2(19) . . ?
O4 Cl1 O1 112.9(18) . . ?
O6 Cl2 O7 116.2(19) . . ?
O6 Cl2 O8 111.4(17) . . ?
O7 Cl2 O8 107.5(16) . . ?
O6 Cl2 O5 109(2) . . ?
O7 Cl2 O5 107(2) . . ?
O8 Cl2 O5 105(2) . . ?
C08 Cl9 C08 85(3) . 2_544 ?
C101 S1 Pt 104.9(6) . . ?
C101 S1 Cu1 103.0(6) . . ?
Pt S1 Cu1 107.74(17) . . ?
C102 S2 Pt 104.5(6) . . ?
C102 S2 Cu2 104.3(6) . . ?
Pt S2 Cu2 96.49(16) . . ?
C1 P1 C11 103.5(7) . . ?
C1 P1 C21 102.6(7) . . ?
C11 P1 C21 103.3(8) . . ?
C1 P1 Cu1 118.0(5) . . ?
C11 P1 Cu1 115.4(6) . . ?
C21 P1 Cu1 112.3(6) . . ?
C31 P2 C41 99.3(8) . . ?
C31 P2 C1 104.7(7) . . ?
C41 P2 C1 104.4(8) . . ?
C31 P2 Pt 114.4(5) . . ?
C41 P2 Pt 120.8(6) . . ?
C1 P2 Pt 111.4(5) . . ?
C51 P3 C61 102.8(8) . . ?
C51 P3 C2 102.5(8) . . ?
C61 P3 C2 101.5(8) . . ?
C51 P3 Cu2 114.7(6) . . ?
C61 P3 Cu2 115.5(6) . . ?
C2 P3 Cu2 117.7(5) . . ?
C81 P4 C71 100.7(7) . . ?
C81 P4 C2 104.1(8) . . ?
C71 P4 C2 105.1(7) . . ?
C81 P4 Pt 116.2(5) . . ?
C71 P4 Pt 118.2(5) . . ?
C2 P4 Pt 110.9(6) . . ?
C03 O01 C01 104(3) . . ?
C111 N1 C122 116.9(16) . . ?
C111 N1 Cu1 130.7(13) . . ?
C122 N1 Cu1 112.2(12) . . ?
C120 N2 C121 118.0(15) . . ?
C120 N2 Cu1 129.4(12) . . ?
C121 N2 Cu1 112.4(12) . . ?
C131 N3 C142 118.7(17) . . ?
C131 N3 Cu2 129.8(13) . . ?
C142 N3 Cu2 111.4(12) . . ?
C140 N4 C141 118.3(15) . . ?
C140 N4 Cu2 128.7(13) . . ?
C141 N4 Cu2 112.0(11) . . ?
O01 C01 C02 85.9(5) . . ?
O01 C01 H01A 114.3 . . ?
C02 C01 H01A 114.3 . . ?
O01 C01 H01B 114.3 . . ?
C02 C01 H01B 114.3 . . ?
H01A C01 H01B 111.5 . . ?
C01 C02 H02A 109.5 . . ?
C01 C02 H02B 109.5 . . ?
H02A C02 H02B 109.5 . . ?
C01 C02 H02C 109.5 . . ?
H02A C02 H02C 109.5 . . ?
H02B C02 H02C 109.5 . . ?
O01 C03 C04 115(2) . . ?
O01 C03 H03A 108.6 . . ?
C04 C03 H03A 108.6 . . ?
O01 C03 H03B 108.6 . . ?
C04 C03 H03B 108.6 . . ?
H03A C03 H03B 107.6 . . ?
C03 C04 H04A 109.5 . . ?
C03 C04 H04B 109.5 . . ?
H04A C04 H04B 109.5 . . ?
C03 C04 H04C 109.5 . . ?
H04A C04 H04C 109.5 . . ?
H04B C04 H04C 109.5 . . ?
Cl4 C05 Cl3 112.7(7) . . ?
Cl4 C05 H05A 109.1 . . ?
Cl3 C05 H05A 109.1 . . ?
Cl4 C05 H05B 109.1 . . ?
Cl3 C05 H05B 109.1 . . ?
H05A C05 H05B 107.8 . . ?
Cl5 C06 Cl6 113.1(7) . . ?
Cl5 C06 H06A 109.0 . . ?
Cl6 C06 H06A 109.0 . . ?
Cl5 C06 H06B 109.0 . . ?
Cl6 C06 H06B 109.0 . . ?
H06A C06 H06B 107.8 . . ?
Cl8 C07 Cl7 113.9(7) . . ?
Cl8 C07 H07A 108.8 . . ?
Cl7 C07 H07A 108.8 . . ?
Cl8 C07 H07B 108.8 . . ?
Cl7 C07 H07B 108.8 . . ?
H07A C07 H07B 107.7 . . ?
Cl9 C08 Cl9 95(3) . 2_544 ?
Cl9 C08 H08A 112.7 . . ?
Cl9 C08 H08A 112.7 2_544 . ?
Cl9 C08 H08B 112.7 . . ?
Cl9 C08 H08B 112.7 2_544 . ?
H08A C08 H08B 110.2 . . ?
P1 C1 P2 117.4(8) . . ?
P1 C1 H1A 121.3 . . ?
P2 C1 H1A 121.3 . . ?
P4 C2 P3 113.5(8) . . ?
P4 C2 H2A 108.9 . . ?
P3 C2 H2A 108.9 . . ?
P4 C2 H2B 108.9 . . ?
P3 C2 H2B 108.9 . . ?
H2A C2 H2B 107.7 . . ?
C12 C11 C16 118.4(17) . . ?
C12 C11 P1 125.4(14) . . ?
C16 C11 P1 116.1(14) . . ?
C11 C12 C13 120.0(19) . . ?
C11 C12 H12A 120.0 . . ?
C13 C12 H12A 120.0 . . ?
C14 C13 C12 121(2) . . ?
C14 C13 H13A 119.7 . . ?
C12 C13 H13A 119.7 . . ?
C15 C14 C13 120(2) . . ?
C15 C14 H14A 120.2 . . ?
C13 C14 H14A 120.2 . . ?
C14 C15 C16 122(2) . . ?
C14 C15 H15A 118.8 . . ?
C16 C15 H15A 118.8 . . ?
C15 C16 C11 119(2) . . ?
C15 C16 H16A 120.5 . . ?
C11 C16 H16A 120.5 . . ?
C26 C21 C22 118.4(17) . . ?
C26 C21 P1 119.6(14) . . ?
C22 C21 P1 121.9(14) . . ?
C23 C22 C21 119(2) . . ?
C23 C22 H22A 120.5 . . ?
C21 C22 H22A 120.5 . . ?
C24 C23 C22 122(2) . . ?
C24 C23 H23A 118.9 . . ?
C22 C23 H23A 118.9 . . ?
C23 C24 C25 120(2) . . ?
C23 C24 H24A 120.2 . . ?
C25 C24 H24A 120.2 . . ?
C24 C25 C26 119(2) . . ?
C24 C25 H25A 120.4 . . ?
C26 C25 H25A 120.4 . . ?
C21 C26 C25 121.7(19) . . ?
C21 C26 H26A 119.2 . . ?
C25 C26 H26A 119.2 . . ?
C36 C31 C32 117.2(16) . . ?
C36 C31 P2 119.6(14) . . ?
C32 C31 P2 122.8(13) . . ?
C31 C32 C33 123(2) . . ?
C31 C32 H32A 118.7 . . ?
C33 C32 H32A 118.7 . . ?
C34 C33 C32 118(2) . . ?
C34 C33 H33A 121.1 . . ?
C32 C33 H33A 121.1 . . ?
C33 C34 C35 122(2) . . ?
C33 C34 H34A 119.0 . . ?
C35 C34 H34A 119.0 . . ?
C34 C35 C36 118(2) . . ?
C34 C35 H35A 121.1 . . ?
C36 C35 H35A 121.1 . . ?
C31 C36 C35 123(2) . . ?
C31 C36 H36A 118.6 . . ?
C35 C36 H36A 118.6 . . ?
C42 C41 C46 119.1(17) . . ?
C42 C41 P2 123.4(14) . . ?
C46 C41 P2 117.5(14) . . ?
C41 C42 C43 120(2) . . ?
C41 C42 H42A 119.8 . . ?
C43 C42 H42A 119.8 . . ?
C44 C43 C42 119(2) . . ?
C44 C43 H43A 120.3 . . ?
C42 C43 H43A 120.3 . . ?
C45 C44 C43 121(2) . . ?
C45 C44 H44A 119.6 . . ?
C43 C44 H44A 119.6 . . ?
C44 C45 C46 120(2) . . ?
C44 C45 H45A 120.0 . . ?
C46 C45 H45A 120.0 . . ?
C45 C46 C41 120(2) . . ?
C45 C46 H46A 119.9 . . ?
C41 C46 H46A 119.9 . . ?
C52 C51 C56 117.2(19) . . ?
C52 C51 P3 117.2(15) . . ?
C56 C51 P3 125.6(15) . . ?
C51 C52 C53 122(3) . . ?
C51 C52 H52A 119.2 . . ?
C53 C52 H52A 119.2 . . ?
C54 C53 C52 120(3) . . ?
C54 C53 H53A 120.1 . . ?
C52 C53 H53A 120.1 . . ?
C55 C54 C53 119(3) . . ?
C55 C54 H54A 120.3 . . ?
C53 C54 H54A 120.3 . . ?
C54 C55 C56 120(3) . . ?
C54 C55 H55A 119.9 . . ?
C56 C55 H55A 119.9 . . ?
C55 C56 C51 122(2) . . ?
C55 C56 H56A 119.2 . . ?
C51 C56 H56A 119.2 . . ?
C62 C61 C66 116.8(18) . . ?
C62 C61 P3 124.7(14) . . ?
C66 C61 P3 118.4(15) . . ?
C61 C62 C63 123(2) . . ?
C61 C62 H62A 118.6 . . ?
C63 C62 H62A 118.6 . . ?
C62 C63 C64 118(2) . . ?
C62 C63 H63A 121.1 . . ?
C64 C63 H63A 121.1 . . ?
C65 C64 C63 121(2) . . ?
C65 C64 H64A 119.3 . . ?
C63 C64 H64A 119.3 . . ?
C64 C65 C66 120(2) . . ?
C64 C65 H65A 120.2 . . ?
C66 C65 H65A 120.2 . . ?
C65 C66 C61 121(2) . . ?
C65 C66 H66A 119.3 . . ?
C61 C66 H66A 119.3 . . ?
C76 C71 C72 119.2(15) . . ?
C76 C71 P4 118.3(12) . . ?
C72 C71 P4 122.4(13) . . ?
C73 C72 C71 118.9(18) . . ?
C73 C72 H72A 120.5 . . ?
C71 C72 H72A 120.5 . . ?
C74 C73 C72 120.8(19) . . ?
C74 C73 H73A 119.6 . . ?
C72 C73 H73A 119.6 . . ?
C73 C74 C75 120.4(18) . . ?
C73 C74 H74A 119.8 . . ?
C75 C74 H74A 119.8 . . ?
C76 C75 C74 120.8(19) . . ?
C76 C75 H75A 119.6 . . ?
C74 C75 H75A 119.6 . . ?
C75 C76 C71 119.8(17) . . ?
C75 C76 H76A 120.1 . . ?
C71 C76 H76A 120.1 . . ?
C86 C81 C82 117.6(15) . . ?
C86 C81 P4 124.9(12) . . ?
C82 C81 P4 117.3(13) . . ?
C83 C82 C81 121.2(18) . . ?
C83 C82 H82A 119.4 . . ?
C81 C82 H82A 119.4 . . ?
C84 C83 C82 119.2(19) . . ?
C84 C83 H83A 120.4 . . ?
C82 C83 H83A 120.4 . . ?
C83 C84 C85 120.6(18) . . ?
C83 C84 H84A 119.7 . . ?
C85 C84 H84A 119.7 . . ?
C86 C85 C84 119.9(19) . . ?
C86 C85 H85A 120.1 . . ?
C84 C85 H85A 120.1 . . ?
C85 C86 C81 121.4(17) . . ?
C85 C86 H86A 119.3 . . ?
C81 C86 H86A 119.3 . . ?
C102 C101 C106 120.4(17) . . ?
C102 C101 S1 120.5(12) . . ?
C106 C101 S1 119.1(15) . . ?
C101 C102 C103 117.8(16) . . ?
C101 C102 S2 121.9(13) . . ?
C103 C102 S2 120.2(15) . . ?
C104 C103 C102 122(2) . . ?
C104 C103 H10A 118.9 . . ?
C102 C103 H10A 118.9 . . ?
C105 C104 C103 119.5(19) . . ?
C105 C104 H10B 120.2 . . ?
C103 C104 H10B 120.2 . . ?
C104 C105 C106 120.1(18) . . ?
C104 C105 C107 120(2) . . ?
C106 C105 C107 120(3) . . ?
C105 C106 C101 120(2) . . ?
C105 C106 H10C 120.0 . . ?
C101 C106 H10C 120.0 . . ?
C105 C107 H10D 109.5 . . ?
C105 C107 H10E 109.5 . . ?
H10D C107 H10E 109.5 . . ?
C105 C107 H10F 109.5 . . ?
H10D C107 H10F 109.5 . . ?
H10E C107 H10F 109.5 . . ?
N1 C111 C112 124(2) . . ?
N1 C111 H11A 118.2 . . ?
C112 C111 H11A 118.2 . . ?
C113 C112 C111 119(2) . . ?
C113 C112 H11B 120.4 . . ?
C111 C112 H11B 120.4 . . ?
C112 C113 C114 119.0(19) . . ?
C112 C113 H11C 120.5 . . ?
C114 C113 H11C 120.5 . . ?
C113 C114 C122 118.6(19) . . ?
C113 C114 C115 123(2) . . ?
C122 C114 C115 118(2) . . ?
C116 C115 C114 122(2) . . ?
C116 C115 H11D 119.1 . . ?
C114 C115 H11D 119.1 . . ?
C115 C116 C117 122(2) . . ?
C115 C116 H11E 119.1 . . ?
C117 C116 H11E 119.1 . . ?
C118 C117 C116 125(2) . . ?
C118 C117 C121 116.6(19) . . ?
C116 C117 C121 118(2) . . ?
C119 C118 C117 120(2) . . ?
C119 C118 H11F 119.8 . . ?
C117 C118 H11F 119.8 . . ?
C118 C119 C120 119(2) . . ?
C118 C119 H11G 120.6 . . ?
C120 C119 H11G 120.6 . . ?
N2 C120 C119 123.6(19) . . ?
N2 C120 H12B 118.2 . . ?
C119 C120 H12B 118.2 . . ?
N2 C121 C117 122.6(18) . . ?
N2 C121 C122 117.7(16) . . ?
C117 C121 C122 119.7(17) . . ?
N1 C122 C114 122.5(18) . . ?
N1 C122 C121 116.9(16) . . ?
C114 C122 C121 120.6(17) . . ?
N3 C131 C132 121.8(19) . . ?
N3 C131 H13B 119.1 . . ?
C132 C131 H13B 119.1 . . ?
C131 C132 C133 121(2) . . ?
C131 C132 H13C 119.3 . . ?
C133 C132 H13C 119.3 . . ?
C132 C133 C134 117.8(19) . . ?
C132 C133 H13D 121.1 . . ?
C134 C133 H13D 121.1 . . ?
C133 C134 C142 119(2) . . ?
C133 C134 C135 123(2) . . ?
C142 C134 C135 118(2) . . ?
C136 C135 C134 121(2) . . ?
C136 C135 H13E 119.3 . . ?
C134 C135 H13E 119.3 . . ?
C135 C136 C137 122.4(19) . . ?
C135 C136 H13F 118.8 . . ?
C137 C136 H13F 118.8 . . ?
C138 C137 C136 125(2) . . ?
C138 C137 C141 117(2) . . ?
C136 C137 C141 118(2) . . ?
C139 C138 C137 120(2) . . ?
C139 C138 H13G 119.8 . . ?
C137 C138 H13G 119.8 . . ?
C138 C139 C140 119(2) . . ?
C138 C139 H13H 120.3 . . ?
C140 C139 H13H 120.3 . . ?
N4 C140 C139 122(2) . . ?
N4 C140 H14B 118.9 . . ?
C139 C140 H14B 118.9 . . ?
N4 C141 C142 118.3(15) . . ?
N4 C141 C137 122.9(17) . . ?
C142 C141 C137 118.8(18) . . ?
N3 C142 C134 120.7(18) . . ?
N3 C142 C141 117.6(16) . . ?
C134 C142 C141 121.7(17) . . ?

loop_
_geom_bond_atom_site_label_1
_geom_bond_atom_site_label_2
_geom_bond_distance
_geom_bond_site_symmetry_2
_geom_bond_publ_flag
Pt P4 2.281(4) . ?
Pt P2 2.302(4) . ?
Pt S1 2.316(4) . ?
Pt S2 2.318(4) . ?
Cu1 N2 2.068(13) . ?
Cu1 N1 2.082(15) . ?
Cu1 P1 2.183(5) . ?
Cu1 S1 2.334(5) . ?
Cu2 N4 2.093(14) . ?
Cu2 N3 2.098(15) . ?
Cu2 P3 2.206(5) . ?
Cu2 S2 2.385(5) . ?
Cl1 O2 1.404(7) . ?
Cl1 O3 1.404(7) . ?
Cl1 O4 1.411(7) . ?
Cl1 O1 1.417(7) . ?
Cl2 O6 1.404(7) . ?
Cl2 O7 1.408(7) . ?
Cl2 O8 1.410(7) . ?
Cl2 O5 1.412(8) . ?
Cl3 C05 1.767(8) . ?
Cl4 C05 1.762(8) . ?
Cl5 C06 1.761(8) . ?
Cl6 C06 1.762(8) . ?
Cl7 C07 1.763(8) . ?
Cl8 C07 1.762(8) . ?
Cl9 C08 1.76(2) . ?
Cl9 C08 1.78(2) 2_544 ?
S1 C101 1.781(17) . ?
S2 C102 1.772(16) . ?
P1 C1 1.803(16) . ?
P1 C11 1.829(18) . ?
P1 C21 1.831(17) . ?
P2 C31 1.817(16) . ?
P2 C41 1.823(16) . ?
P2 C1 1.835(14) . ?
P3 C51 1.814(17) . ?
P3 C61 1.827(17) . ?
P3 C2 1.869(15) . ?
P4 C81 1.819(15) . ?
P4 C71 1.827(15) . ?
P4 C2 1.829(16) . ?
O01 C03 1.36(4) . ?
O01 C01 1.418(8) . ?
N1 C111 1.33(2) . ?
N1 C122 1.35(2) . ?
N2 C120 1.32(2) . ?
N2 C121 1.34(2) . ?
N3 C131 1.34(2) . ?
N3 C142 1.37(2) . ?
N4 C140 1.34(2) . ?
N4 C141 1.34(2) . ?
C01 C02 1.525(8) . ?
C01 H01A 0.9700 . ?
C01 H01B 0.9700 . ?
C02 H02A 0.9600 . ?
C02 H02B 0.9600 . ?
C02 H02C 0.9600 . ?
C03 C04 1.522(8) . ?
C03 H03A 0.9700 . ?
C03 H03B 0.9700 . ?
C04 H04A 0.9600 . ?
C04 H04B 0.9600 . ?
C04 H04C 0.9600 . ?
C05 H05A 0.9700 . ?
C05 H05B 0.9700 . ?
C06 H06A 0.9700 . ?
C06 H06B 0.9700 . ?
C07 H07A 0.9700 . ?
C07 H07B 0.9700 . ?
C08 Cl9 1.78(2) 2_544 ?
C08 H08A 0.9700 . ?
C08 H08B 0.9700 . ?
C1 H1A 0.9300 . ?
C2 H2A 0.9700 . ?
C2 H2B 0.9700 . ?
C11 C12 1.38(2) . ?
C11 C16 1.41(2) . ?
C12 C13 1.39(3) . ?
C12 H12A 0.9300 . ?
C13 C14 1.36(3) . ?
C13 H13A 0.9300 . ?
C14 C15 1.34(3) . ?
C14 H14A 0.9300 . ?
C15 C16 1.36(3) . ?
C15 H15A 0.9300 . ?
C16 H16A 0.9300 . ?
C21 C26 1.37(2) . ?
C21 C22 1.40(3) . ?
C22 C23 1.37(3) . ?
C22 H22A 0.9300 . ?
C23 C24 1.36(3) . ?
C23 H23A 0.9300 . ?
C24 C25 1.37(3) . ?
C24 H24A 0.9300 . ?
C25 C26 1.38(3) . ?
C25 H25A 0.9300 . ?
C26 H26A 0.9300 . ?
C31 C36 1.36(2) . ?
C31 C32 1.38(2) . ?
C32 C33 1.38(3) . ?
C32 H32A 0.9300 . ?
C33 C34 1.37(3) . ?
C33 H33A 0.9300 . ?
C34 C35 1.37(3) . ?
C34 H34A 0.9300 . ?
C35 C36 1.39(3) . ?
C35 H35A 0.9300 . ?
C36 H36A 0.9300 . ?
C41 C42 1.37(3) . ?
C41 C46 1.40(3) . ?
C42 C43 1.39(3) . ?
C42 H42A 0.9300 . ?
C43 C44 1.38(4) . ?
C43 H43A 0.9300 . ?
C44 C45 1.36(4) . ?
C44 H44A 0.9300 . ?
C45 C46 1.38(3) . ?
C45 H45A 0.9300 . ?
C46 H46A 0.9300 . ?
C51 C52 1.36(3) . ?
C51 C56 1.38(3) . ?
C52 C53 1.39(4) . ?
C52 H52A 0.9300 . ?
C53 C54 1.36(4) . ?
C53 H53A 0.9300 . ?
C54 C55 1.35(4) . ?
C54 H54A 0.9300 . ?
C55 C56 1.37(3) . ?
C55 H55A 0.9300 . ?
C56 H56A 0.9300 . ?
C61 C62 1.36(3) . ?
C61 C66 1.39(3) . ?
C62 C63 1.38(3) . ?
C62 H62A 0.9300 . ?
C63 C64 1.39(3) . ?
C63 H63A 0.9300 . ?
C64 C65 1.33(3) . ?
C64 H64A 0.9300 . ?
C65 C66 1.39(3) . ?
C65 H65A 0.9300 . ?
C66 H66A 0.9300 . ?
C71 C76 1.39(2) . ?
C71 C72 1.39(2) . ?
C72 C73 1.38(3) . ?
C72 H72A 0.9300 . ?
C73 C74 1.35(3) . ?
C73 H73A 0.9300 . ?
C74 C75 1.36(3) . ?
C74 H74A 0.9300 . ?
C75 C76 1.35(2) . ?
C75 H75A 0.9300 . ?
C76 H76A 0.9300 . ?
C81 C86 1.38(2) . ?
C81 C82 1.40(2) . ?
C82 C83 1.39(3) . ?
C82 H82A 0.9300 . ?
C83 C84 1.37(3) . ?
C83 H83A 0.9300 . ?
C84 C85 1.38(3) . ?
C84 H84A 0.9300 . ?
C85 C86 1.37(2) . ?
C85 H85A 0.9300 . ?
C86 H86A 0.9300 . ?
C101 C102 1.38(3) . ?
C101 C106 1.41(2) . ?
C102 C103 1.39(2) . ?
C103 C104 1.38(3) . ?
C103 H10A 0.9300 . ?
C104 C105 1.37(3) . ?
C104 H10B 0.9300 . ?
C105 C106 1.38(3) . ?
C105 C107 1.50(4) . ?
C106 H10C 0.9300 . ?
C107 H10D 0.9600 . ?
C107 H10E 0.9600 . ?
C107 H10F 0.9600 . ?
C111 C112 1.40(3) . ?
C111 H11A 0.9300 . ?
C112 C113 1.36(3) . ?
C112 H11B 0.9300 . ?
C113 C114 1.37(3) . ?
C113 H11C 0.9300 . ?
C114 C122 1.42(2) . ?
C114 C115 1.43(3) . ?
C115 C116 1.37(4) . ?
C115 H11D 0.9300 . ?
C116 C117 1.42(3) . ?
C116 H11E 0.9300 . ?
C117 C118 1.39(3) . ?
C117 C121 1.43(3) . ?
C118 C119 1.35(3) . ?
C118 H11F 0.9300 . ?
C119 C120 1.40(3) . ?
C119 H11G 0.9300 . ?
C120 H12B 0.9300 . ?
C121 C122 1.44(3) . ?
C131 C132 1.37(3) . ?
C131 H13B 0.9300 . ?
C132 C133 1.37(3) . ?
C132 H13C 0.9300 . ?
C133 C134 1.39(3) . ?
C133 H13D 0.9300 . ?
C134 C142 1.40(3) . ?
C134 C135 1.42(3) . ?
C135 C136 1.34(3) . ?
C135 H13E 0.9300 . ?
C136 C137 1.42(3) . ?
C136 H13F 0.9300 . ?
C137 C138 1.39(3) . ?
C137 C141 1.43(2) . ?
C138 C139 1.37(3) . ?
C138 H13G 0.9300 . ?
C139 C140 1.40(3) . ?
C139 H13H 0.9300 . ?
C140 H14B 0.9300 . ?
C141 C142 1.41(3) . ?
